data_7061296
loop_
_publ_author_name
'Griffiths, Kieran'
'Halcovitch, Nathan R.'
'Griffin, John M.'

_publ_section_title
;
 Crystalline azobenzene composites as photochemical phase-change materials
;
_journal_issue 9
_journal_name_full 'New Journal of Chemistry'
_journal_page_first 4057
_journal_page_last 4061
_journal_paper_doi 10.1039/D2NJ00755J
_journal_volume 46
_journal_year 2022
_chemical_formula_moiety 'C12.884 H11.651 N2 O0.882'
_chemical_formula_sum 'C12.89 H11.67 N2 O0.88'
_chemical_formula_weight 208.71
_space_group_crystal_system orthorhombic
_space_group_IT_number 33
_space_group_name_Hall 'P 2c -2n'
_space_group_name_H-M_alt 'P n a 21'
_atom_sites_solution_hydrogens geom
_atom_sites_solution_primary dual
_audit_creation_date 2021-08-04
_audit_creation_method
;
Olex2 1.5
(compiled 2021.07.19 svn.r715e62df for OlexSys, GUI svn.r6383)
;
_audit_update_record
;
2021-09-10 deposited with the CCDC.	2022-02-15 downloaded from the CCDC.
;
_cell_angle_alpha 90
_cell_angle_beta 90
_cell_angle_gamma 90
_cell_formula_units_Z 4
_cell_length_a 12.4470(3)
_cell_length_b 12.3034(3)
_cell_length_c 7.4227(2)
_cell_measurement_reflns_used 4240
_cell_measurement_temperature 260.00(10)
_cell_measurement_theta_max 75.4990
_cell_measurement_theta_min 5.0310
_cell_volume 1136.72(5)
_computing_cell_refinement 'CrysAlisPro 1.171.41.93a (Rigaku OD, 2020)'
_computing_data_collection 'CrysAlisPro 1.171.41.93a (Rigaku OD, 2020)'
_computing_data_reduction 'CrysAlisPro 1.171.41.93a (Rigaku OD, 2020)'
_computing_molecular_graphics 'Olex2 1.5 (Dolomanov et al., 2009)'
_computing_publication_material 'Olex2 1.5 (Dolomanov et al., 2009)'
_computing_structure_refinement 'SHELXL 2014/6 (Sheldrick, 2015)'
_computing_structure_solution 'SHELXT 2014/4 (Sheldrick, 2014)'
_diffrn_ambient_environment N~2~
_diffrn_ambient_temperature 260.00(10)
_diffrn_detector 'CCD plate'
_diffrn_detector_area_resol_mean 5.2282
_diffrn_detector_type AtlasS2
_diffrn_measured_fraction_theta_full 1.000
_diffrn_measured_fraction_theta_max 0.992
_diffrn_measurement_details
;
List of Runs (angles in degrees, time in seconds):

  # Type    Start    End  Width  t~exp~   \w     \q     \k     \f   Frames
#--------------------------------------------------------------------------
  1  \w    -69.00  28.00   1.00    3.00    --  -42.28  57.00  30.00   97
  2  \w   -112.00 -16.00   1.00    3.00    --  -42.28 -57.00-120.00   96
  3  \w    -87.00  -6.00   1.00    3.00    --  -42.28 125.00  60.00   81
  4  \w     36.00 109.00   1.00   12.00    --  111.00-111.00 -30.00   73
  5  \w    103.00 178.00   1.00   12.00    --  111.00  77.00 -60.00   75
  6  \w     41.00 139.00   1.00   12.00    --  111.00 -61.00 -60.00   98
  7  \w    103.00 178.00   1.00   12.00    --  111.00  77.00-150.00   75
  8  \w    103.00 178.00   1.00   12.00    --  111.00  77.00 -30.00   75
  9  \w    103.00 178.00   1.00   12.00    --  111.00  77.00-120.00   75
 10  \w    103.00 178.00   1.00   12.00    --  111.00  77.00  90.00   75
 11  \w     30.00 107.00   1.00   12.00    --  111.00 -94.00 150.00   77
 12  \w    103.00 178.00   1.00   12.00    --  111.00  77.00 150.00   75
 13  \w   -112.00 -16.00   1.00    3.00    --  -42.28 -57.00  60.00   96
 14  \w   -112.00 -16.00   1.00    3.00    --  -42.28 -57.00 -30.00   96
 15  \w     87.00 178.00   1.00   12.00    --  111.00  30.00  60.00   91
 16  \w     66.00 124.00   1.00   12.00    --  111.00  15.00-150.00   58
;
_diffrn_measurement_device 'four-circle diffractometer'
_diffrn_measurement_device_type 'SuperNova, Dual, Cu at home/near, AtlasS2'
_diffrn_measurement_method '\w scans'
_diffrn_orient_matrix_type 'CrysAlisPro convention (1999,Acta A55,543-557)'
_diffrn_orient_matrix_UB_11 -0.0393935000
_diffrn_orient_matrix_UB_12 -0.0933886000
_diffrn_orient_matrix_UB_13 -0.1044611000
_diffrn_orient_matrix_UB_21 0.0512166000
_diffrn_orient_matrix_UB_22 -0.1780260000
_diffrn_orient_matrix_UB_23 0.0381635000
_diffrn_orient_matrix_UB_31 -0.1055527000
_diffrn_orient_matrix_UB_32 -0.0514808000
_diffrn_orient_matrix_UB_33 0.0575885000
_diffrn_radiation_monochromator mirror
_diffrn_radiation_probe x-ray
_diffrn_radiation_type 'Cu K\a'
_diffrn_radiation_wavelength 1.54184
_diffrn_reflns_av_R_equivalents 0.0124
_diffrn_reflns_av_unetI/netI 0.0073
_diffrn_reflns_Laue_measured_fraction_full 1.000
_diffrn_reflns_Laue_measured_fraction_max 0.992
_diffrn_reflns_limit_h_max 15
_diffrn_reflns_limit_h_min -13
_diffrn_reflns_limit_k_max 15
_diffrn_reflns_limit_k_min -15
_diffrn_reflns_limit_l_max 9
_diffrn_reflns_limit_l_min -9
_diffrn_reflns_number 8785
_diffrn_reflns_point_group_measured_fraction_full 0.996
_diffrn_reflns_point_group_measured_fraction_max 0.980
_diffrn_reflns_theta_full 67.684
_diffrn_reflns_theta_max 76.153
_diffrn_reflns_theta_min 5.055
_diffrn_source 'micro-focus sealed X-ray tube'
_diffrn_source_type 'SuperNova (Cu) X-ray Source'
_exptl_absorpt_coefficient_mu 0.627
_exptl_absorpt_correction_T_max 1.00000
_exptl_absorpt_correction_T_min 0.95352
_exptl_absorpt_correction_type multi-scan
_exptl_absorpt_process_details
;
CrysAlisPro 1.171.41.93a (Rigaku Oxford Diffraction, 2020)
Empirical absorption correction using spherical harmonics,
implemented in SCALE3 ABSPACK scaling algorithm.
;
_exptl_crystal_colour orange
_exptl_crystal_colour_primary orange
_exptl_crystal_density_diffrn 1.220
_exptl_crystal_description plate
_exptl_crystal_F_000 440
_exptl_crystal_recrystallization_method 'From the Melt'
_exptl_crystal_size_max 0.12
_exptl_crystal_size_mid 0.07
_exptl_crystal_size_min 0.02
_refine_diff_density_max 0.165
_refine_diff_density_min -0.087
_refine_diff_density_rms 0.022
_refine_ls_abs_structure_details
;
 Flack x determined using 879 quotients [(I+)-(I-)]/[(I+)+(I-)]
 (Parsons, Flack and Wagner, Acta Cryst. B69 (2013) 249-259).
;
_refine_ls_abs_structure_Flack 0.02(10)
_refine_ls_extinction_method none
_refine_ls_goodness_of_fit_ref 1.055
_refine_ls_hydrogen_treatment constr
_refine_ls_matrix_type full
_refine_ls_number_parameters 148
_refine_ls_number_reflns 2330
_refine_ls_number_restraints 1
_refine_ls_restrained_S_all 1.054
_refine_ls_R_factor_all 0.0411
_refine_ls_R_factor_gt 0.0367
_refine_ls_shift/su_max 0.000
_refine_ls_shift/su_mean 0.000
_refine_ls_structure_factor_coef Fsqd
_refine_ls_weighting_details 'w=1/[\s^2^(Fo^2^)+(0.0631P)^2^+0.0632P] where P=(Fo^2^+2Fc^2^)/3'
_refine_ls_weighting_scheme calc
_refine_ls_wR_factor_gt 0.1112
_refine_ls_wR_factor_ref 0.1173
_reflns_Friedel_coverage 0.830
_reflns_Friedel_fraction_full 0.992
_reflns_Friedel_fraction_max 0.965
_reflns_number_gt 2066
_reflns_number_total 2330
_reflns_threshold_expression 'I > 2\s(I)'
_cod_data_source_file d2nj00755j2.cif
_cod_data_source_block jg154_5_260_00
_cod_depositor_comments 'Adding full bibliography for 7061294--7061305.cif.'
_cod_database_code 7061296
_shelxl_version_number 2014/6
_chemical_oxdiff_formula 'C13 H12 N2 O1'
_shelx_space_group_comment
;
The symmetry employed for this shelxl refinement is uniquely defined
by the following loop, which should always be used as a source of
symmetry information in preference to the above space-group names.
They are only intended as comments.
;
_shelx_estimated_absorpt_t_max 0.988
_shelx_estimated_absorpt_t_min 0.929
_olex2_refinement_description
;
1. Fixed Uiso
 At 1.2 times of:
  All C(H) groups
 At 1.5 times of:
  All C(H,H,H) groups
2. Others
 Sof(C13)=Sof(H13A)=Sof(H13B)=Sof(H13C)=FVAR(1)
3.a Aromatic/amide H refined with riding coordinates:
 C2(H2), C3(H3), C5(H5), C6(H6), C8(H8), C9(H9), C10(H10), C11(H11), C12(H12)
3.b Idealised Me refined as rotating group:
 C13(H13A,H13B,H13C)
;
_olex2_exptl_crystal_mounting_method 'mounted on a Mitegen loop'
_olex2_submission_special_instructions 'No special instructions were received'
_oxdiff_exptl_absorpt_empirical_details
;
Empirical correction (ABSPACK) includes:
- Absorption correction using spherical harmonics
- Frame scaling
;
_oxdiff_exptl_absorpt_empirical_full_max 1.135
_oxdiff_exptl_absorpt_empirical_full_min 0.858

loop_
_space_group_symop_operation_xyz
'x, y, z'
'-x, -y, z+1/2'
'x+1/2, -y+1/2, z'
'-x+1/2, y+1/2, z+1/2'

loop_
_atom_site_label
_atom_site_type_symbol
_atom_site_fract_x
_atom_site_fract_y
_atom_site_fract_z
_atom_site_U_iso_or_equiv
_atom_site_adp_type
_atom_site_occupancy
_atom_site_site_symmetry_order
_atom_site_calc_flag
_atom_site_refinement_flags_posn
_atom_site_refinement_flags_adp
_atom_site_refinement_flags_occupancy
_atom_site_disorder_assembly
_atom_site_disorder_group
O1 O 0.27259(17) 0.11412(18) 0.4632(3) 0.0886(8) Uani 0.882(6) 1 d . . . . .
N1 N 0.35241(17) 0.55384(18) 0.5398(3) 0.0782(6) Uani 1 1 d . . . . .
N2 N 0.43373(15) 0.58889(17) 0.4669(2) 0.0752(5) Uani 1 1 d . . . . .
C1 C 0.33456(18) 0.4403(2) 0.5157(3) 0.0708(6) Uani 1 1 d . . . . .
C2 C 0.2470(2) 0.3973(2) 0.6051(3) 0.0797(6) Uani 1 1 d . . . . .
H2 H 0.2044 0.4423 0.6760 0.096 Uiso 1 1 calc R U . . .
C3 C 0.22211(19) 0.2886(2) 0.5906(3) 0.0805(7) Uani 1 1 d . . . . .
H3 H 0.1625 0.2605 0.6501 0.097 Uiso 1 1 calc R U . . .
C4 C 0.2870(2) 0.2210(2) 0.4861(3) 0.0761(6) Uani 1 1 d . . . . .
C5 C 0.3739(2) 0.2650(2) 0.3956(3) 0.0854(7) Uani 1 1 d . . . . .
H5 H 0.4170 0.2203 0.3250 0.102 Uiso 1 1 calc R U . . .
C6 C 0.3971(2) 0.3721(2) 0.4083(3) 0.0821(7) Uani 1 1 d . . . . .
H6 H 0.4551 0.4005 0.3449 0.098 Uiso 1 1 calc R U . . .
C7 C 0.44919(18) 0.70334(19) 0.4894(3) 0.0707(5) Uani 1 1 d . . . . .
C8 C 0.5390(2) 0.7468(2) 0.4081(3) 0.0826(7) Uani 1 1 d . . . . .
H8 H 0.5858 0.7016 0.3453 0.099 Uiso 1 1 calc R U . . .
C9 C 0.5601(3) 0.8562(2) 0.4192(5) 0.0988(8) Uani 1 1 d . . . . .
H9 H 0.6206 0.8848 0.3630 0.119 Uiso 1 1 calc R U . . .
C10 C 0.4925(3) 0.9230(2) 0.5124(6) 0.1001(9) Uani 1 1 d . . . . .
H10 H 0.5068 0.9971 0.5199 0.120 Uiso 1 1 calc R U . . .
C11 C 0.4031(3) 0.8803(3) 0.5950(4) 0.0980(8) Uani 1 1 d . . . . .
H11 H 0.3574 0.9260 0.6589 0.118 Uiso 1 1 calc R U . . .
C12 C 0.3803(2) 0.7716(2) 0.5847(3) 0.0843(7) Uani 1 1 d . . . . .
H12 H 0.3194 0.7437 0.6407 0.101 Uiso 1 1 calc R U . . .
C13 C 0.1777(3) 0.0670(3) 0.5277(6) 0.1026(13) Uani 0.884(8) 1 d . . P . .
H13A H 0.1170 0.1069 0.4829 0.154 Uiso 0.884(8) 1 calc R U P . .
H13B H 0.1776 0.0688 0.6570 0.154 Uiso 0.884(8) 1 calc R U P . .
H13C H 0.1734 -0.0070 0.4874 0.154 Uiso 0.884(8) 1 calc R U P . .

loop_
_atom_site_aniso_label
_atom_site_aniso_U_11
_atom_site_aniso_U_22
_atom_site_aniso_U_33
_atom_site_aniso_U_23
_atom_site_aniso_U_13
_atom_site_aniso_U_12
O1 0.0898(14) 0.0960(15) 0.0799(13) -0.0081(11) 0.0090(10) -0.0192(10)
N1 0.0761(12) 0.0983(14) 0.0603(10) 0.0017(10) 0.0079(10) 0.0051(10)
N2 0.0710(11) 0.0997(13) 0.0550(9) -0.0003(9) 0.0029(9) 0.0011(9)
C1 0.0685(12) 0.0939(15) 0.0499(10) 0.0038(10) 0.0009(9) 0.0033(10)
C2 0.0732(13) 0.1027(17) 0.0631(12) 0.0005(12) 0.0102(11) 0.0066(12)
C3 0.0672(12) 0.1128(18) 0.0615(12) 0.0091(13) 0.0051(11) -0.0051(12)
C4 0.0813(14) 0.0915(16) 0.0557(11) 0.0003(11) -0.0071(12) -0.0065(11)
C5 0.0834(14) 0.1028(18) 0.0700(13) -0.0118(13) 0.0177(13) -0.0028(13)
C6 0.0777(14) 0.1032(17) 0.0652(13) -0.0051(12) 0.0169(13) -0.0064(12)
C7 0.0770(12) 0.0831(13) 0.0521(10) 0.0005(10) -0.0067(10) 0.0063(10)
C8 0.0803(14) 0.0966(16) 0.0710(13) 0.0049(13) 0.0104(13) 0.0070(12)
C9 0.1005(19) 0.1004(18) 0.0953(19) 0.0144(17) 0.0098(17) -0.0045(16)
C10 0.115(2) 0.0846(15) 0.100(2) 0.0037(15) -0.0115(19) 0.0040(16)
C11 0.102(2) 0.100(2) 0.0924(18) -0.0151(16) -0.0003(17) 0.0189(16)
C12 0.0794(14) 0.1067(19) 0.0668(13) -0.0057(13) 0.0036(12) 0.0067(13)
C13 0.094(2) 0.112(3) 0.101(2) -0.0012(19) 0.011(2) -0.0295(19)

loop_
_atom_type_symbol
_atom_type_description
_atom_type_scat_dispersion_real
_atom_type_scat_dispersion_imag
_atom_type_scat_source
C C 0.0181 0.0091 'International Tables Vol C Tables 4.2.6.8 and 6.1.1.4'
H H 0.0000 0.0000 'International Tables Vol C Tables 4.2.6.8 and 6.1.1.4'
N N 0.0311 0.0180 'International Tables Vol C Tables 4.2.6.8 and 6.1.1.4'
O O 0.0492 0.0322 'International Tables Vol C Tables 4.2.6.8 and 6.1.1.4'

loop_
_geom_angle_atom_site_label_1
_geom_angle_atom_site_label_2
_geom_angle_atom_site_label_3
_geom_angle
_geom_angle_site_symmetry_1
_geom_angle_site_symmetry_3
_geom_angle_publ_flag
C4 O1 C13 118.5(2) . . ?
N2 N1 C1 114.69(19) . . ?
N1 N2 C7 113.9(2) . . ?
C2 C1 N1 115.9(2) . . ?
C2 C1 C6 119.0(2) . . ?
C6 C1 N1 125.1(2) . . ?
C1 C2 H2 119.6 . . ?
C3 C2 C1 120.8(2) . . ?
C3 C2 H2 119.6 . . ?
C2 C3 H3 120.3 . . ?
C2 C3 C4 119.5(2) . . ?
C4 C3 H3 120.3 . . ?
O1 C4 C3 125.4(2) . . ?
O1 C4 C5 115.3(2) . . ?
C5 C4 C3 119.3(2) . . ?
C4 C5 H5 119.5 . . ?
C6 C5 C4 120.9(2) . . ?
C6 C5 H5 119.5 . . ?
C1 C6 H6 119.8 . . ?
C5 C6 C1 120.5(2) . . ?
C5 C6 H6 119.8 . . ?
C8 C7 N2 116.1(2) . . ?
C8 C7 C12 119.2(2) . . ?
C12 C7 N2 124.7(2) . . ?
C7 C8 H8 119.7 . . ?
C9 C8 C7 120.6(2) . . ?
C9 C8 H8 119.7 . . ?
C8 C9 H9 119.9 . . ?
C10 C9 C8 120.2(3) . . ?
C10 C9 H9 119.9 . . ?
C9 C10 H10 120.2 . . ?
C9 C10 C11 119.6(3) . . ?
C11 C10 H10 120.2 . . ?
C10 C11 H11 119.4 . . ?
C12 C11 C10 121.1(3) . . ?
C12 C11 H11 119.4 . . ?
C7 C12 H12 120.4 . . ?
C11 C12 C7 119.3(3) . . ?
C11 C12 H12 120.4 . . ?
O1 C13 H13A 109.5 . . ?
O1 C13 H13B 109.5 . . ?
O1 C13 H13C 109.5 . . ?
H13A C13 H13B 109.5 . . ?
H13A C13 H13C 109.5 . . ?
H13B C13 H13C 109.5 . . ?

loop_
_geom_bond_atom_site_label_1
_geom_bond_atom_site_label_2
_geom_bond_distance
_geom_bond_site_symmetry_2
_geom_bond_publ_flag
O1 C4 1.338(3) . ?
O1 C13 1.400(4) . ?
N1 N2 1.226(3) . ?
N1 C1 1.426(3) . ?
N2 C7 1.431(3) . ?
C1 C2 1.381(3) . ?
C1 C6 1.395(3) . ?
C2 H2 0.9300 . ?
C2 C3 1.377(4) . ?
C3 H3 0.9300 . ?
C3 C4 1.395(4) . ?
C4 C5 1.384(3) . ?
C5 H5 0.9300 . ?
C5 C6 1.351(4) . ?
C6 H6 0.9300 . ?
C7 C8 1.378(3) . ?
C7 C12 1.393(3) . ?
C8 H8 0.9300 . ?
C8 C9 1.374(4) . ?
C9 H9 0.9300 . ?
C9 C10 1.365(5) . ?
C10 H10 0.9300 . ?
C10 C11 1.374(5) . ?
C11 H11 0.9300 . ?
C11 C12 1.369(4) . ?
C12 H12 0.9300 . ?
C13 H13A 0.9600 . ?
C13 H13B 0.9600 . ?
C13 H13C 0.9600 . ?

loop_
_geom_torsion_atom_site_label_1
_geom_torsion_atom_site_label_2
_geom_torsion_atom_site_label_3
_geom_torsion_atom_site_label_4
_geom_torsion
_geom_torsion_site_symmetry_1
_geom_torsion_site_symmetry_2
_geom_torsion_site_symmetry_3
_geom_torsion_site_symmetry_4
_geom_torsion_publ_flag
O1 C4 C5 C6 -179.9(2) . . . . ?
N1 N2 C7 C8 -179.4(2) . . . . ?
N1 N2 C7 C12 0.1(3) . . . . ?
N1 C1 C2 C3 179.7(2) . . . . ?
N1 C1 C6 C5 179.4(2) . . . . ?
N2 N1 C1 C2 176.3(2) . . . . ?
N2 N1 C1 C6 -4.7(3) . . . . ?
N2 C7 C8 C9 178.9(2) . . . . ?
N2 C7 C12 C11 -179.3(2) . . . . ?
C1 N1 N2 C7 178.79(17) . . . . ?
C1 C2 C3 C4 0.8(4) . . . . ?
C2 C1 C6 C5 -1.7(4) . . . . ?
C2 C3 C4 O1 179.0(2) . . . . ?
C2 C3 C4 C5 -1.4(3) . . . . ?
C3 C4 C5 C6 0.5(4) . . . . ?
C4 C5 C6 C1 1.1(4) . . . . ?
C6 C1 C2 C3 0.7(4) . . . . ?
C7 C8 C9 C10 0.6(5) . . . . ?
C8 C7 C12 C11 0.2(4) . . . . ?
C8 C9 C10 C11 -0.1(5) . . . . ?
C9 C10 C11 C12 -0.4(5) . . . . ?
C10 C11 C12 C7 0.3(5) . . . . ?
C12 C7 C8 C9 -0.7(4) . . . . ?
C13 O1 C4 C3 9.2(4) . . . . ?
C13 O1 C4 C5 -170.5(3) . . . . ?
